data_4029412
loop_
_publ_author_name
'Hong, Fong-Jiao'
'Low, Yun-Yee'
'Chong, Kam-Weng'
'Thomas, Noel F.'
'Kam, Toh-Seok'

_publ_section_title
;
 Biomimetic oxidative dimerization of anodically generated stilbene
 radical cations: effect of aromatic substitution on product distribution
 and reaction pathways.
;
_journal_issue 10
_journal_name_full 'The Journal of organic chemistry'
_journal_page_first 4528
_journal_page_last 4543
_journal_paper_doi 10.1021/jo500559r
_journal_volume 79
_journal_year 2014
_chemical_formula_moiety 'C32 H32 O5'
_chemical_formula_sum 'C32 H32 O5'
_chemical_formula_weight 496.58
_chemical_melting_point 119.0(10)
_chemical_name_systematic
; 
 ? 
;
_space_group_IT_number 2
_symmetry_cell_setting triclinic
_symmetry_space_group_name_Hall '-P 1'
_symmetry_space_group_name_H-M 'P -1'
_atom_sites_solution_hydrogens geom
_atom_sites_solution_primary direct
_atom_sites_solution_secondary difmap
_audit_creation_method SHELXL-97
_cell_angle_alpha 68.499(2)
_cell_angle_beta 76.048(3)
_cell_angle_gamma 76.844(3)
_cell_formula_units_Z 2
_cell_length_a 8.0506(3)
_cell_length_b 13.1393(6)
_cell_length_c 13.3586(6)
_cell_measurement_reflns_used 2527
_cell_measurement_temperature 296(2)
_cell_measurement_theta_max 29.80
_cell_measurement_theta_min 2.62
_cell_volume 1260.68(10)
_computing_cell_refinement 'SAINT (Bruker, 2007)'
_computing_data_collection 'APEX2 (Bruker, 2007)'
_computing_data_reduction 'SAINT (Bruker, 2007)'
_computing_molecular_graphics 'X-SEED (Barbour, 2001)'
_computing_publication_material
;  
SHELXL-97 (Sheldrick, 2008), enCIFer (Allen et al., 2004),
;
_computing_structure_refinement
;  
SHELXL97 (Sheldrick, 2008), Olex2 (Dolomanov & Puschmann, 2009)
;
_computing_structure_solution 'SHELXS97 (Sheldrick, 2008)'
_diffrn_ambient_temperature 296(2)
_diffrn_measured_fraction_theta_full 0.583
_diffrn_measured_fraction_theta_max 0.549
_diffrn_measurement_device_type 'Bruker SMART APEX CCD'
_diffrn_measurement_method '\w scans'
_diffrn_radiation_monochromator graphite
_diffrn_radiation_source 'fine-focus sealed tube'
_diffrn_radiation_type MoK\a
_diffrn_radiation_wavelength 0.71073
_diffrn_reflns_av_R_equivalents 0.0630
_diffrn_reflns_av_sigmaI/netI 0.0828
_diffrn_reflns_limit_h_max 10
_diffrn_reflns_limit_h_min -5
_diffrn_reflns_limit_k_max 16
_diffrn_reflns_limit_k_min -8
_diffrn_reflns_limit_l_max 17
_diffrn_reflns_limit_l_min -15
_diffrn_reflns_number 3618
_diffrn_reflns_theta_full 25.00
_diffrn_reflns_theta_max 27.48
_diffrn_reflns_theta_min 1.66
_exptl_absorpt_coefficient_mu 0.087
_exptl_absorpt_correction_T_max 0.9983
_exptl_absorpt_correction_T_min 0.9390
_exptl_absorpt_correction_type multi-scan
_exptl_absorpt_process_details 'SADABS (Bruker, 2006)'
_exptl_crystal_colour colorless
_exptl_crystal_density_diffrn 1.308
_exptl_crystal_density_method 'not measured'
_exptl_crystal_description block
_exptl_crystal_F_000 528
_exptl_crystal_size_max 0.73
_exptl_crystal_size_mid 0.24
_exptl_crystal_size_min 0.02
_refine_diff_density_max 0.194
_refine_diff_density_min -0.209
_refine_diff_density_rms 0.045
_refine_ls_extinction_method none
_refine_ls_goodness_of_fit_ref 0.873
_refine_ls_hydrogen_treatment constr
_refine_ls_matrix_type full
_refine_ls_number_parameters 338
_refine_ls_number_reflns 3173
_refine_ls_number_restraints 0
_refine_ls_restrained_S_all 0.873
_refine_ls_R_factor_all 0.0779
_refine_ls_R_factor_gt 0.0472
_refine_ls_shift/su_max <0.001
_refine_ls_shift/su_mean <0.001
_refine_ls_structure_factor_coef Fsqd
_refine_ls_weighting_details 'calc w=1/[\s^2^(Fo^2^)+(0.0437P)^2^+0.0000P] where P=(Fo^2^+2Fc^2^)/3'
_refine_ls_weighting_scheme calc
_refine_ls_wR_factor_gt 0.0962
_refine_ls_wR_factor_ref 0.1073
_reflns_number_gt 2008
_reflns_number_total 3173
_reflns_threshold_expression I>2\s(I)
_cod_data_source_file jo500559r_si_009.cif
_cod_data_source_block hfj_1520_01m
_cod_depositor_comments
;
The following automatic conversions were performed:

'_chemical_melting_point' value '118-120' was changed to '119.0(10)'
- the average value was taken and precision was
estimated.

'_symmetry_cell_setting' value 'Triclinic' changed to
'triclinic' according to
/usr/data/users/saulius/crontab/automatic-downloads/rss-feeds/ACS/lib/dictionaries/cif_core.dic
dictionary named 'cif_core.dic' version 2.4.2 from 2011-04-26.

Automatic conversion script
Id: cif_fix_values 2281 2013-09-26 08:29:07Z andrius 

 Adding full bibliography for 4029384--4029417.cif.
;
_cod_original_cell_volume 1260.68(9)
_cod_database_code 4029412

loop_
_symmetry_equiv_pos_as_xyz
'x, y, z'
'-x, -y, -z'

loop_
_atom_site_label
_atom_site_type_symbol
_atom_site_fract_x
_atom_site_fract_y
_atom_site_fract_z
_atom_site_U_iso_or_equiv
_atom_site_adp_type
_atom_site_occupancy
_atom_site_symmetry_multiplicity
_atom_site_calc_flag
_atom_site_refinement_flags
C1A C 0.3043(4) 0.2948(3) 0.05204(19) 0.0146(8) Uani 1 1 d .
C2A C 0.3561(4) 0.1929(3) 0.03826(19) 0.0189(9) Uani 1 1 d .
H2A H 0.2812 0.1407 0.0694 0.023 Uiso 1 1 calc R
C3A C 0.5155(4) 0.1657(3) -0.02016(19) 0.0185(9) Uani 1 1 d .
H3A H 0.5469 0.0963 -0.0287 0.022 Uiso 1 1 calc R
C4A C 0.6304(4) 0.2435(3) -0.06671(19) 0.0163(9) Uani 1 1 d .
C5A C 0.5829(4) 0.3455(3) -0.05306(19) 0.0204(9) Uani 1 1 d .
H5A H 0.6589 0.3971 -0.0830 0.024 Uiso 1 1 calc R
C6A C 0.4207(4) 0.3714(3) 0.00583(19) 0.0160(9) Uani 1 1 d .
H6A H 0.3890 0.4406 0.0147 0.019 Uiso 1 1 calc R
C7A C 0.1292(4) 0.3280(3) 0.11529(19) 0.0169(9) Uani 1 1 d .
H7A H 0.1144 0.4065 0.1075 0.020 Uiso 1 1 calc R
C8A C 0.1001(4) 0.2577(3) 0.23814(18) 0.0165(9) Uani 1 1 d .
H8A H 0.1299 0.1796 0.2432 0.020 Uiso 1 1 calc R
C9A C 0.2013(4) 0.2757(3) 0.30856(19) 0.0133(8) Uani 1 1 d .
C10A C 0.2391(4) 0.1891(3) 0.4053(2) 0.0176(9) Uani 1 1 d .
C11A C 0.3362(4) 0.2013(3) 0.4707(2) 0.0206(9) Uani 1 1 d .
H11A H 0.3548 0.1447 0.5356 0.025 Uiso 1 1 calc R
C12A C 0.4068(4) 0.2975(3) 0.4404(2) 0.0208(9) Uani 1 1 d .
H12A H 0.4778 0.3039 0.4827 0.025 Uiso 1 1 calc R
C13A C 0.3709(4) 0.3842(3) 0.3465(2) 0.0212(10) Uani 1 1 d .
H13A H 0.4149 0.4498 0.3265 0.025 Uiso 1 1 calc R
C14A C 0.2690(4) 0.3720(3) 0.2831(2) 0.0194(9) Uani 1 1 d .
H14A H 0.2450 0.4307 0.2207 0.023 Uiso 1 1 calc R
C15A C 0.9096(4) 0.2838(3) -0.1651(2) 0.0250(10) Uani 1 1 d .
H15A H 0.8657 0.3516 -0.2170 0.038 Uiso 1 1 calc R
H15B H 1.0152 0.2501 -0.1997 0.038 Uiso 1 1 calc R
H15C H 0.9319 0.2992 -0.1051 0.038 Uiso 1 1 calc R
C16A C 0.2076(5) 0.0032(3) 0.5217(2) 0.0248(9) Uani 1 1 d .
H16A H 0.3309 -0.0178 0.5159 0.037 Uiso 1 1 calc R
H16B H 0.1566 -0.0580 0.5262 0.037 Uiso 1 1 calc R
H16C H 0.1615 0.0236 0.5862 0.037 Uiso 1 1 calc R
C1B C -0.2054(4) 0.1753(3) 0.17583(19) 0.0167(9) Uani 1 1 d .
C2B C -0.1003(4) 0.0963(3) 0.1305(2) 0.0220(9) Uani 1 1 d .
H2B H 0.0079 0.1100 0.0889 0.026 Uiso 1 1 calc R
C3B C -0.1557(4) -0.0006(3) 0.1468(2) 0.0252(10) Uani 1 1 d .
H3B H -0.0845 -0.0521 0.1163 0.030 Uiso 1 1 calc R
C4B C -0.3166(4) -0.0229(3) 0.2083(2) 0.0198(9) Uani 1 1 d .
C5B C -0.4229(4) 0.0540(3) 0.2536(2) 0.0188(9) Uani 1 1 d .
H5B H -0.5312 0.0400 0.2949 0.023 Uiso 1 1 calc R
C6B C -0.3658(4) 0.1521(3) 0.23658(19) 0.0173(9) Uani 1 1 d .
H6B H -0.4375 0.2036 0.2669 0.021 Uiso 1 1 calc R
C7B C -0.1543(4) 0.2837(3) 0.16260(19) 0.0155(8) Uani 1 1 d .
H7B H -0.2524 0.3427 0.1445 0.019 Uiso 1 1 calc R
C8B C -0.1015(4) 0.2844(3) 0.26623(19) 0.0150(8) Uani 1 1 d .
H8B H -0.1450 0.2239 0.3294 0.018 Uiso 1 1 calc R
C9B C -0.1605(4) 0.3912(3) 0.29036(19) 0.0151(8) Uani 1 1 d .
C10B C -0.1780(4) 0.3927(3) 0.3977(2) 0.0172(9) Uani 1 1 d .
C11B C -0.2259(4) 0.4902(3) 0.4209(2) 0.0210(9) Uani 1 1 d .
H11B H -0.2366 0.4893 0.4921 0.025 Uiso 1 1 calc R
C12B C -0.2582(4) 0.5894(3) 0.3384(2) 0.0223(9) Uani 1 1 d .
H12B H -0.2888 0.6553 0.3542 0.027 Uiso 1 1 calc R
C13B C -0.2452(4) 0.5914(3) 0.2326(2) 0.0217(9) Uani 1 1 d .
H13B H -0.2701 0.6578 0.1775 0.026 Uiso 1 1 calc R
C14B C -0.1946(4) 0.4933(3) 0.2100(2) 0.0158(9) Uani 1 1 d .
H14B H -0.1828 0.4953 0.1383 0.019 Uiso 1 1 calc R
C15B C -0.5352(4) -0.1389(3) 0.2668(2) 0.0275(10) Uani 1 1 d .
H15D H -0.5563 -0.1434 0.3421 0.041 Uiso 1 1 calc R
H15E H -0.5539 -0.2065 0.2622 0.041 Uiso 1 1 calc R
H15F H -0.6127 -0.0781 0.2282 0.041 Uiso 1 1 calc R
C16B C -0.1184(5) 0.2872(3) 0.5767(2) 0.0265(10) Uani 1 1 d .
H16D H -0.0273 0.3288 0.5644 0.040 Uiso 1 1 calc R
H16E H -0.0860 0.2120 0.6207 0.040 Uiso 1 1 calc R
H16F H -0.2228 0.3193 0.6139 0.040 Uiso 1 1 calc R
O7 O -0.0068(3) 0.30899(18) 0.07528(13) 0.0169(6) Uani 1 1 d .
O4A O 0.7842(3) 0.20969(18) -0.12540(14) 0.0207(6) Uani 1 1 d .
O10A O 0.1682(3) 0.09611(18) 0.42678(13) 0.0203(6) Uani 1 1 d .
O4B O -0.3609(3) -0.12220(19) 0.21942(16) 0.0268(7) Uani 1 1 d .
O10B O -0.1467(3) 0.28964(18) 0.47478(13) 0.0215(6) Uani 1 1 d .

loop_
_atom_site_aniso_label
_atom_site_aniso_U_11
_atom_site_aniso_U_22
_atom_site_aniso_U_33
_atom_site_aniso_U_23
_atom_site_aniso_U_13
_atom_site_aniso_U_12
C1A 0.017(2) 0.014(2) 0.0136(11) -0.0045(11) -0.0060(13) 0.0007(18)
C2A 0.023(2) 0.016(2) 0.0143(12) 0.0004(11) -0.0036(14) -0.0056(19)
C3A 0.025(2) 0.010(2) 0.0191(13) -0.0046(11) -0.0043(14) -0.0015(19)
C4A 0.021(2) 0.015(2) 0.0150(12) -0.0073(11) -0.0063(13) -0.0005(19)
C5A 0.023(2) 0.020(2) 0.0173(12) -0.0033(12) -0.0041(14) -0.007(2)
C6A 0.022(2) 0.007(2) 0.0185(12) -0.0054(11) -0.0064(14) 0.0032(18)
C7A 0.019(2) 0.017(2) 0.0140(12) -0.0026(11) -0.0051(14) -0.0036(19)
C8A 0.021(2) 0.0124(19) 0.0121(11) -0.0013(11) -0.0033(13) 0.0002(18)
C9A 0.010(2) 0.015(2) 0.0158(12) -0.0054(11) -0.0047(13) 0.0005(19)
C10A 0.019(2) 0.019(2) 0.0152(12) -0.0052(11) -0.0011(13) -0.0056(19)
C11A 0.020(2) 0.025(2) 0.0146(12) -0.0033(12) -0.0028(13) -0.0045(19)
C12A 0.016(2) 0.031(2) 0.0200(13) -0.0118(13) -0.0039(14) -0.005(2)
C13A 0.023(2) 0.018(2) 0.0219(13) -0.0073(12) -0.0028(15) -0.003(2)
C14A 0.023(2) 0.020(2) 0.0157(12) -0.0056(12) -0.0033(13) -0.0045(19)
C15A 0.028(2) 0.025(2) 0.0232(13) -0.0077(13) 0.0014(15) -0.012(2)
C16A 0.026(2) 0.017(2) 0.0238(14) 0.0071(12) -0.0141(15) -0.002(2)
C1B 0.022(2) 0.015(2) 0.0133(11) -0.0019(11) -0.0081(14) -0.0028(19)
C2B 0.023(2) 0.021(2) 0.0215(13) -0.0065(12) -0.0018(14) -0.006(2)
C3B 0.024(2) 0.022(2) 0.0304(15) -0.0126(14) -0.0026(16) 0.000(2)
C4B 0.024(2) 0.017(2) 0.0205(13) -0.0036(12) -0.0113(15) -0.003(2)
C5B 0.020(2) 0.020(2) 0.0162(12) -0.0035(12) -0.0050(13) -0.0041(19)
C6B 0.018(2) 0.018(2) 0.0162(12) -0.0065(12) -0.0060(14) 0.0012(19)
C7B 0.017(2) 0.015(2) 0.0160(12) -0.0049(11) -0.0062(13) -0.0007(18)
C8B 0.016(2) 0.0126(19) 0.0147(12) -0.0017(11) -0.0049(13) -0.0020(18)
C9B 0.013(2) 0.012(2) 0.0181(12) -0.0037(11) -0.0033(13) -0.0010(19)
C10B 0.016(2) 0.014(2) 0.0188(12) -0.0032(12) -0.0038(13) -0.0005(19)
C11B 0.025(2) 0.017(2) 0.0189(13) -0.0081(12) -0.0013(14) 0.002(2)
C12B 0.024(2) 0.015(2) 0.0292(15) -0.0098(13) -0.0059(15) 0.000(2)
C13B 0.022(2) 0.015(2) 0.0238(14) -0.0047(12) -0.0034(15) 0.002(2)
C14B 0.016(2) 0.014(2) 0.0169(12) -0.0043(11) -0.0056(13) 0.0008(19)
C15B 0.026(2) 0.028(2) 0.0294(15) -0.0059(14) -0.0069(16) -0.010(2)
C16B 0.034(2) 0.028(2) 0.0169(13) -0.0035(12) -0.0070(14) -0.007(2)
O7 0.0175(14) 0.0189(15) 0.0141(8) -0.0040(8) -0.0038(9) -0.0038(13)
O4A 0.0182(15) 0.0213(16) 0.0236(9) -0.0095(9) -0.0023(10) -0.0029(14)
O10A 0.0259(16) 0.0146(14) 0.0182(9) 0.0040(8) -0.0112(9) -0.0068(13)
O4B 0.0274(16) 0.0181(16) 0.0365(11) -0.0091(9) -0.0053(11) -0.0067(14)
O10B 0.0297(17) 0.0190(15) 0.0133(8) -0.0020(8) -0.0068(9) -0.0015(14)

loop_
_atom_type_symbol
_atom_type_description
_atom_type_scat_dispersion_real
_atom_type_scat_dispersion_imag
_atom_type_scat_source
C C 0.0033 0.0016 'International Tables Vol C Tables 4.2.6.8 and 6.1.1.4'
H H 0.0000 0.0000 'International Tables Vol C Tables 4.2.6.8 and 6.1.1.4'
O O 0.0106 0.0060 'International Tables Vol C Tables 4.2.6.8 and 6.1.1.4'

loop_
_geom_angle_atom_site_label_1
_geom_angle_atom_site_label_2
_geom_angle_atom_site_label_3
_geom_angle
C2A C1A C6A 117.9(3)
C2A C1A C7A 123.5(3)
C6A C1A C7A 118.6(3)
C1A C2A C3A 122.0(3)
C1A C2A H2A 119.0
C3A C2A H2A 119.0
C2A C3A C4A 119.5(3)
C2A C3A H3A 120.2
C4A C3A H3A 120.2
O4A C4A C5A 125.1(3)
O4A C4A C3A 115.2(3)
C5A C4A C3A 119.7(3)
C4A C5A C6A 119.7(3)
C4A C5A H5A 120.1
C6A C5A H5A 120.1
C5A C6A C1A 121.1(3)
C5A C6A H6A 119.4
C1A C6A H6A 119.4
O7 C7A C1A 110.2(2)
O7 C7A C8A 103.5(2)
C1A C7A C8A 114.0(3)
O7 C7A H7A 109.7
C1A C7A H7A 109.7
C8A C7A H7A 109.7
C9A C8A C7A 116.8(2)
C9A C8A C8B 116.7(2)
C7A C8A C8B 99.9(2)
C9A C8A H8A 107.6
C7A C8A H8A 107.6
C8B C8A H8A 107.6
C14A C9A C10A 116.7(3)
C14A C9A C8A 123.8(3)
C10A C9A C8A 119.4(3)
O10A C10A C11A 124.6(3)
O10A C10A C9A 114.2(3)
C11A C10A C9A 121.2(3)
C10A C11A C12A 120.3(3)
C10A C11A H11A 119.8
C12A C11A H11A 119.8
C11A C12A C13A 119.6(3)
C11A C12A H12A 120.2
C13A C12A H12A 120.2
C14A C13A C12A 119.4(3)
C14A C13A H13A 120.3
C12A C13A H13A 120.3
C13A C14A C9A 122.7(3)
C13A C14A H14A 118.7
C9A C14A H14A 118.7
O4A C15A H15A 109.5
O4A C15A H15B 109.5
H15A C15A H15B 109.5
O4A C15A H15C 109.5
H15A C15A H15C 109.5
H15B C15A H15C 109.5
O10A C16A H16A 109.5
O10A C16A H16B 109.5
H16A C16A H16B 109.5
O10A C16A H16C 109.5
H16A C16A H16C 109.5
H16B C16A H16C 109.5
C6B C1B C2B 117.9(3)
C6B C1B C7B 117.9(3)
C2B C1B C7B 124.2(3)
C3B C2B C1B 120.7(3)
C3B C2B H2B 119.7
C1B C2B H2B 119.7
C2B C3B C4B 120.8(3)
C2B C3B H3B 119.6
C4B C3B H3B 119.6
O4B C4B C3B 116.4(3)
O4B C4B C5B 124.0(3)
C3B C4B C5B 119.6(3)
C4B C5B C6B 119.3(3)
C4B C5B H5B 120.4
C6B C5B H5B 120.4
C1B C6B C5B 121.8(3)
C1B C6B H6B 119.1
C5B C6B H6B 119.1
O7 C7B C1B 111.1(2)
O7 C7B C8B 106.3(2)
C1B C7B C8B 113.3(2)
O7 C7B H7B 108.7
C1B C7B H7B 108.7
C8B C7B H7B 108.7
C9B C8B C7B 115.0(3)
C9B C8B C8A 112.4(2)
C7B C8B C8A 101.0(2)
C9B C8B H8B 109.4
C7B C8B H8B 109.4
C8A C8B H8B 109.4
C14B C9B C10B 116.5(3)
C14B C9B C8B 123.0(2)
C10B C9B C8B 120.4(3)
C11B C10B O10B 124.2(2)
C11B C10B C9B 121.3(3)
O10B C10B C9B 114.4(3)
C10B C11B C12B 120.1(3)
C10B C11B H11B 120.0
C12B C11B H11B 120.0
C11B C12B C13B 120.3(3)
C11B C12B H12B 119.8
C13B C12B H12B 119.8
C14B C13B C12B 119.1(3)
C14B C13B H13B 120.5
C12B C13B H13B 120.5
C13B C14B C9B 122.6(3)
C13B C14B H14B 118.7
C9B C14B H14B 118.7
O4B C15B H15D 109.5
O4B C15B H15E 109.5
H15D C15B H15E 109.5
O4B C15B H15F 109.5
H15D C15B H15F 109.5
H15E C15B H15F 109.5
O10B C16B H16D 109.5
O10B C16B H16E 109.5
H16D C16B H16E 109.5
O10B C16B H16F 109.5
H16D C16B H16F 109.5
H16E C16B H16F 109.5
C7A O7 C7B 110.07(17)
C4A O4A C15A 116.0(3)
C10A O10A C16A 116.9(2)
C4B O4B C15B 117.2(2)
C10B O10B C16B 116.7(2)

loop_
_geom_bond_atom_site_label_1
_geom_bond_atom_site_label_2
_geom_bond_distance
C1A C2A 1.375(4)
C1A C6A 1.402(4)
C1A C7A 1.519(4)
C2A C3A 1.377(4)
C2A H2A 0.9300
C3A C4A 1.405(4)
C3A H3A 0.9300
C4A O4A 1.372(4)
C4A C5A 1.375(4)
C5A C6A 1.393(4)
C5A H5A 0.9300
C6A H6A 0.9300
C7A O7 1.433(3)
C7A C8A 1.550(3)
C7A H7A 0.9800
C8A C9A 1.492(4)
C8A C8B 1.563(4)
C8A H8A 0.9800
C9A C14A 1.386(4)
C9A C10A 1.419(4)
C10A O10A 1.372(3)
C10A C11A 1.375(4)
C11A C12A 1.388(4)
C11A H11A 0.9300
C12A C13A 1.391(5)
C12A H12A 0.9300
C13A C14A 1.382(4)
C13A H13A 0.9300
C14A H14A 0.9300
C15A O4A 1.435(3)
C15A H15A 0.9600
C15A H15B 0.9600
C15A H15C 0.9600
C16A O10A 1.443(4)
C16A H16A 0.9600
C16A H16B 0.9600
C16A H16C 0.9600
C1B C6B 1.383(4)
C1B C2B 1.405(4)
C1B C7B 1.508(4)
C2B C3B 1.370(4)
C2B H2B 0.9300
C3B C4B 1.386(4)
C3B H3B 0.9300
C4B O4B 1.377(4)
C4B C5B 1.387(4)
C5B C6B 1.389(4)
C5B H5B 0.9300
C6B H6B 0.9300
C7B O7 1.452(3)
C7B C8B 1.547(4)
C7B H7B 0.9800
C8B C9B 1.501(4)
C8B H8B 0.9800
C9B C14B 1.395(4)
C9B C10B 1.414(4)
C10B C11B 1.376(4)
C10B O10B 1.380(4)
C11B C12B 1.383(5)
C11B H11B 0.9300
C12B C13B 1.383(4)
C12B H12B 0.9300
C13B C14B 1.381(4)
C13B H13B 0.9300
C14B H14B 0.9300
C15B O4B 1.424(3)
C15B H15D 0.9600
C15B H15E 0.9600
C15B H15F 0.9600
C16B O10B 1.422(3)
C16B H16D 0.9600
C16B H16E 0.9600
C16B H16F 0.9600

loop_
_geom_torsion_atom_site_label_1
_geom_torsion_atom_site_label_2
_geom_torsion_atom_site_label_3
_geom_torsion_atom_site_label_4
_geom_torsion
C6A C1A C2A C3A -1.0(5)
C7A C1A C2A C3A 179.6(3)
C1A C2A C3A C4A 0.6(5)
C2A C3A C4A O4A -178.6(3)
C2A C3A C4A C5A 0.3(5)
O4A C4A C5A C6A 178.1(3)
C3A C4A C5A C6A -0.7(5)
C4A C5A C6A C1A 0.2(5)
C2A C1A C6A C5A 0.6(5)
C7A C1A C6A C5A -180.0(3)
C2A C1A C7A O7 -52.6(4)
C6A C1A C7A O7 128.0(3)
C2A C1A C7A C8A 63.2(4)
C6A C1A C7A C8A -116.2(3)
O7 C7A C8A C9A -169.0(3)
C1A C7A C8A C9A 71.4(4)
O7 C7A C8A C8B -42.2(3)
C1A C7A C8A C8B -161.8(2)
C7A C8A C9A C14A 23.1(4)
C8B C8A C9A C14A -94.9(3)
C7A C8A C9A C10A -154.0(3)
C8B C8A C9A C10A 88.1(4)
C14A C9A C10A O10A 179.7(2)
C8A C9A C10A O10A -3.0(4)
C14A C9A C10A C11A 0.8(5)
C8A C9A C10A C11A 178.1(3)
O10A C10A C11A C12A 178.1(3)
C9A C10A C11A C12A -3.1(5)
C10A C11A C12A C13A 3.6(5)
C11A C12A C13A C14A -1.8(5)
C12A C13A C14A C9A -0.5(5)
C10A C9A C14A C13A 1.0(4)
C8A C9A C14A C13A -176.1(3)
C6B C1B C2B C3B -0.3(5)
C7B C1B C2B C3B 179.6(3)
C1B C2B C3B C4B 0.1(5)
C2B C3B C4B O4B 179.6(3)
C2B C3B C4B C5B 0.1(5)
O4B C4B C5B C6B -179.5(3)
C3B C4B C5B C6B -0.1(5)
C2B C1B C6B C5B 0.4(5)
C7B C1B C6B C5B -179.5(3)
C4B C5B C6B C1B -0.2(5)
C6B C1B C7B O7 -165.0(3)
C2B C1B C7B O7 15.1(4)
C6B C1B C7B C8B 75.4(4)
C2B C1B C7B C8B -104.5(3)
O7 C7B C8B C9B 96.2(3)
C1B C7B C8B C9B -141.5(3)
O7 C7B C8B C8A -25.0(3)
C1B C7B C8B C8A 97.3(3)
C9A C8A C8B C9B 43.8(3)
C7A C8A C8B C9B -83.1(3)
C9A C8A C8B C7B 166.8(2)
C7A C8A C8B C7B 40.0(3)
C7B C8B C9B C14B -25.3(4)
C8A C8B C9B C14B 89.5(4)
C7B C8B C9B C10B 157.1(3)
C8A C8B C9B C10B -88.1(3)
C14B C9B C10B C11B -0.1(5)
C8B C9B C10B C11B 177.7(3)
C14B C9B C10B O10B 178.6(3)
C8B C9B C10B O10B -3.6(4)
O10B C10B C11B C12B -178.6(3)
C9B C10B C11B C12B 0.0(5)
C10B C11B C12B C13B 1.0(5)
C11B C12B C13B C14B -1.9(5)
C12B C13B C14B C9B 1.8(5)
C10B C9B C14B C13B -0.8(5)
C8B C9B C14B C13B -178.5(3)
C1A C7A O7 C7B 150.2(2)
C8A C7A O7 C7B 27.9(3)
C1B C7B O7 C7A -125.3(3)
C8B C7B O7 C7A -1.5(3)
C5A C4A O4A C15A 6.7(4)
C3A C4A O4A C15A -174.5(3)
C11A C10A O10A C16A -3.6(4)
C9A C10A O10A C16A 177.6(3)
C3B C4B O4B C15B -170.1(3)
C5B C4B O4B C15B 9.3(4)
C11B C10B O10B C16B -17.0(5)
C9B C10B O10B C16B 164.3(3)
